data_2213258
loop_
_publ_author_name
'Ren, Xin-Lin'
'Peng, Hao'
'He, Hong-Wu'

_publ_section_title
;
 (<i>E</i>)-Methyl 3-[3-(bromomethyl)phenyl]acrylate
;
_journal_coeditor_code CV2218
_journal_issue 5
_journal_name_full 'Acta Crystallographica Section E'
_journal_page_first o2080
_journal_page_last o2081
_journal_paper_doi 10.1107/S1600536807014079
_journal_volume 63
_journal_year 2007
_chemical_formula_moiety 'C11 H11  Br O2'
_chemical_formula_sum 'C11 H11 Br O2'
_chemical_formula_weight 255.11
_chemical_name_systematic
;
(E)-methyl 3-(3-(bromomethyl)phenyl)acrylate
;
_space_group_IT_number 2
_symmetry_cell_setting triclinic
_symmetry_space_group_name_Hall '-P 1'
_symmetry_space_group_name_H-M 'P -1'
_atom_sites_solution_hydrogens geom
_atom_sites_solution_primary direct
_atom_sites_solution_secondary difmap
_cell_angle_alpha 77.5800(10)
_cell_angle_beta 88.8160(10)
_cell_angle_gamma 71.5940(10)
_cell_formula_units_Z 2
_cell_length_a 6.1578(5)
_cell_length_b 7.8390(7)
_cell_length_c 12.0604(10)
_cell_measurement_reflns_used 2018
_cell_measurement_temperature 300(2)
_cell_measurement_theta_max 26.64
_cell_measurement_theta_min 2.81
_cell_volume 538.76(8)
_computing_cell_refinement 'Bruker SMART'
_computing_data_collection 'Bruker SMART (Bruker, 2000)'
_computing_data_reduction 'Bruker SAINT (Bruker, 2000)'
_computing_molecular_graphics 'Bruker SHELXTL (Bruker, 1997)'
_computing_publication_material 'Bruker SHELXTL'
_computing_structure_refinement 'SHELXL97 (Sheldrick, 1997)'
_computing_structure_solution 'SHELXS97 (Sheldrick, 1997)'
_diffrn_ambient_temperature 300(2)
_diffrn_measured_fraction_theta_full 0.988
_diffrn_measured_fraction_theta_max 0.988
_diffrn_measurement_device_type 'Bruker SMART CCD area-detector'
_diffrn_measurement_method '\f and \w scans'
_diffrn_radiation_monochromator graphite
_diffrn_radiation_source 'fine-focus sealed tube'
_diffrn_radiation_type MoK\a
_diffrn_radiation_wavelength 0.71073
_diffrn_reflns_av_R_equivalents 0.0355
_diffrn_reflns_av_sigmaI/netI 0.0464
_diffrn_reflns_limit_h_max 7
_diffrn_reflns_limit_h_min -7
_diffrn_reflns_limit_k_max 9
_diffrn_reflns_limit_k_min -9
_diffrn_reflns_limit_l_max 14
_diffrn_reflns_limit_l_min -14
_diffrn_reflns_number 4156
_diffrn_reflns_theta_full 25.99
_diffrn_reflns_theta_max 25.99
_diffrn_reflns_theta_min 1.73
_diffrn_standards_decay_% 0
_diffrn_standards_interval_count 0
_diffrn_standards_number 0
_exptl_absorpt_coefficient_mu 3.786
_exptl_absorpt_correction_type none
_exptl_crystal_colour colourless
_exptl_crystal_density_diffrn 1.573
_exptl_crystal_density_method 'not measured'
_exptl_crystal_description block
_exptl_crystal_F_000 256
_exptl_crystal_size_max 0.30
_exptl_crystal_size_mid 0.30
_exptl_crystal_size_min 0.30
_refine_diff_density_max 0.543
_refine_diff_density_min -0.418
_refine_ls_extinction_coef 0.046(5)
_refine_ls_extinction_expression Fc^*^=kFc[1+0.001xFc^2^\l^3^/sin(2\q)]^-1/4^
_refine_ls_extinction_method SHELXL
_refine_ls_goodness_of_fit_ref 1.072
_refine_ls_hydrogen_treatment constr
_refine_ls_matrix_type full
_refine_ls_number_parameters 129
_refine_ls_number_reflns 2097
_refine_ls_number_restraints 0
_refine_ls_restrained_S_all 1.072
_refine_ls_R_factor_all 0.0486
_refine_ls_R_factor_gt 0.0387
_refine_ls_shift/su_max 0.000
_refine_ls_shift/su_mean 0.000
_refine_ls_structure_factor_coef Fsqd
_refine_ls_weighting_details 'calc w=1/[\s^2^(Fo^2^)+(0.0484P)^2^+0.1854P] where P=(Fo^2^+2Fc^2^)/3'
_refine_ls_weighting_scheme calc
_refine_ls_wR_factor_gt 0.1026
_refine_ls_wR_factor_ref 0.1079
_reflns_number_gt 1698
_reflns_number_total 2097
_reflns_threshold_expression I>2\s(I)
_cod_data_source_file cv2218.cif
_cod_data_source_block I
_cod_depositor_comments
;
The following automatic conversions were performed:
'_symmetry_cell_setting' value 'Triclinic' changed to 'triclinic'
according to '/home/saulius/struct/CIF-dictionaries/cif_core.dic'
dictionary named 'cif_core.dic' version 2.4.1 from 2010-06-29.

Automatic conversion script
Id: cif_fix_enum 1527 2010-12-29 10:47:43Z saulius 

The following automatic conversions were performed:

'_symmetry_cell_setting' value 'Triclinic' changed to 'triclinic'
according to /home/saulius/struct/CIF-dictionaries/cif_core.dic
dictionary named 'cif_core.dic' version 2.4.1 from 2010-06-29.

Automatic conversion script
Id: cif_fix_values 1715 2011-07-08 13:25:40Z adriana 
;
_cod_original_sg_symbol_Hall P-1
_cod_original_sg_symbol_H-M P-1
_cod_original_formula_sum 'C11 H11  Br O2'
_cod_database_code 2213258
_cod_database_fobs_code 2213258

loop_
_symmetry_equiv_pos_as_xyz
'x, y, z'
'-x, -y, -z'

loop_
_atom_site_type_symbol
_atom_site_label
_atom_site_fract_x
_atom_site_fract_y
_atom_site_fract_z
_atom_site_U_iso_or_equiv
_atom_site_adp_type
_atom_site_calc_flag
_atom_site_refinement_flags
_atom_site_occupancy
Br Br1 0.19380(7) 0.70764(6) 0.52839(3) 0.0782(2) Uani d . 1
C C1 -0.0273(5) 0.6062(4) 0.7310(2) 0.0477(7) Uani d . 1
C C2 0.1331(5) 0.5216(4) 0.8212(2) 0.0455(7) Uani d . 1
H H2 0.2517 0.5689 0.8283 0.055 Uiso calc R 1
C C3 0.1225(5) 0.3690(4) 0.9012(2) 0.0448(7) Uani d . 1
C C4 -0.0583(6) 0.3018(5) 0.8898(3) 0.0535(7) Uani d . 1
H H4 -0.0710 0.2008 0.9432 0.064 Uiso calc R 1
C C5 -0.2186(6) 0.3837(5) 0.7999(3) 0.0603(8) Uani d . 1
H H5 -0.3377 0.3370 0.7929 0.072 Uiso calc R 1
C C6 -0.2030(5) 0.5348(5) 0.7202(3) 0.0562(8) Uani d . 1
H H6 -0.3105 0.5886 0.6594 0.067 Uiso calc R 1
C C7 -0.0143(7) 0.7731(5) 0.6492(3) 0.0635(9) Uani d . 1
H H7A 0.0394 0.8482 0.6893 0.076 Uiso calc R 1
H H7B -0.1661 0.8453 0.6156 0.076 Uiso calc R 1
C C8 0.3008(5) 0.2856(4) 0.9935(3) 0.0481(7) Uani d . 1
H H8 0.4175 0.3378 0.9910 0.058 Uiso calc R 1
C C9 0.3152(6) 0.1473(4) 1.0784(3) 0.0534(7) Uani d . 1
H H9 0.2009 0.0921 1.0855 0.064 Uiso calc R 1
C C10 0.5086(6) 0.0768(4) 1.1633(3) 0.0512(7) Uani d . 1
C C11 0.6559(7) -0.1336(6) 1.3357(3) 0.0710(10) Uani d . 1
H H11A 0.8014 -0.1763 1.3031 0.107 Uiso calc R 1
H H11B 0.6261 -0.2355 1.3863 0.107 Uiso calc R 1
H H11C 0.6586 -0.0426 1.3772 0.107 Uiso calc R 1
O O1 0.6749(4) 0.1278(4) 1.1593(2) 0.0699(7) Uani d . 1
O O2 0.4793(4) -0.0539(3) 1.2470(2) 0.0625(6) Uani d . 1

loop_
_atom_site_aniso_label
_atom_site_aniso_U_11
_atom_site_aniso_U_22
_atom_site_aniso_U_33
_atom_site_aniso_U_12
_atom_site_aniso_U_13
_atom_site_aniso_U_23
Br1 0.0808(3) 0.0940(4) 0.0517(3) -0.0250(2) 0.01467(19) -0.00436(19)
C1 0.0470(16) 0.0541(17) 0.0398(15) -0.0110(13) 0.0060(12) -0.0141(13)
C2 0.0441(15) 0.0502(17) 0.0449(16) -0.0161(13) 0.0049(12) -0.0145(13)
C3 0.0441(15) 0.0500(16) 0.0406(15) -0.0116(13) 0.0034(12) -0.0154(13)
C4 0.0582(18) 0.0554(18) 0.0505(17) -0.0242(15) 0.0080(14) -0.0102(14)
C5 0.0520(18) 0.073(2) 0.066(2) -0.0291(17) 0.0050(16) -0.0235(18)
C6 0.0486(17) 0.072(2) 0.0449(17) -0.0113(15) -0.0044(14) -0.0185(15)
C7 0.070(2) 0.061(2) 0.0506(19) -0.0119(17) 0.0056(16) -0.0073(15)
C8 0.0492(16) 0.0482(17) 0.0481(16) -0.0153(14) 0.0060(13) -0.0140(14)
C9 0.0588(19) 0.0510(18) 0.0537(18) -0.0211(15) 0.0011(15) -0.0126(14)
C10 0.0607(19) 0.0444(17) 0.0461(17) -0.0112(14) -0.0009(14) -0.0131(13)
C11 0.080(2) 0.072(2) 0.050(2) -0.0200(19) -0.0038(18) 0.0038(17)
O1 0.0759(17) 0.0707(16) 0.0647(16) -0.0369(14) -0.0123(13) 0.0038(12)
O2 0.0651(14) 0.0657(15) 0.0549(14) -0.0264(12) -0.0035(11) -0.0004(11)

loop_
_atom_type_symbol
_atom_type_description
_atom_type_scat_dispersion_real
_atom_type_scat_dispersion_imag
_atom_type_scat_source
C C 0.0033 0.0016 'International Tables Vol C Tables 4.2.6.8 and 6.1.1.4'
H H 0.0000 0.0000 'International Tables Vol C Tables 4.2.6.8 and 6.1.1.4'
O O 0.0106 0.0060 'International Tables Vol C Tables 4.2.6.8 and 6.1.1.4'
Br Br -0.2901 2.4595 'International Tables Vol C Tables 4.2.6.8 and 6.1.1.4'

loop_
_geom_angle_atom_site_label_1
_geom_angle_atom_site_label_2
_geom_angle_atom_site_label_3
_geom_angle
C6 C1 C2 118.9(3)
C6 C1 C7 120.7(3)
C2 C1 C7 120.4(3)
C3 C2 C1 122.1(3)
C3 C2 H2 118.9
C1 C2 H2 118.9
C2 C3 C4 118.0(3)
C2 C3 C8 118.9(3)
C4 C3 C8 123.2(3)
C5 C4 C3 120.6(3)
C5 C4 H4 119.7
C3 C4 H4 119.7
C4 C5 C6 120.4(3)
C4 C5 H5 119.8
C6 C5 H5 119.8
C5 C6 C1 120.0(3)
C5 C6 H6 120.0
C1 C6 H6 120.0
C1 C7 Br1 111.2(2)
C1 C7 H7A 109.4
Br1 C7 H7A 109.4
C1 C7 H7B 109.4
Br1 C7 H7B 109.4
H7A C7 H7B 108.0
C9 C8 C3 127.9(3)
C9 C8 H8 116.1
C3 C8 H8 116.1
C8 C9 C10 121.4(3)
C8 C9 H9 119.3
C10 C9 H9 119.3
O1 C10 O2 123.1(3)
O1 C10 C9 125.6(3)
O2 C10 C9 111.2(3)
O2 C11 H11A 109.5
O2 C11 H11B 109.5
H11A C11 H11B 109.5
O2 C11 H11C 109.5
H11A C11 H11C 109.5
H11B C11 H11C 109.5
C10 O2 C11 116.7(3)

loop_
_geom_bond_atom_site_label_1
_geom_bond_atom_site_label_2
_geom_bond_distance
Br1 C7 1.964(3)
C1 C6 1.385(5)
C1 C2 1.386(4)
C1 C7 1.483(5)
C2 C3 1.385(4)
C2 H2 0.9300
C3 C4 1.394(4)
C3 C8 1.468(4)
C4 C5 1.380(5)
C4 H4 0.9300
C5 C6 1.384(5)
C5 H5 0.9300
C6 H6 0.9300
C7 H7A 0.9700
C7 H7B 0.9700
C8 C9 1.303(5)
C8 H8 0.9300
C9 C10 1.471(5)
C9 H9 0.9300
C10 O1 1.208(4)
C10 O2 1.329(4)
C11 O2 1.431(4)
C11 H11A 0.9600
C11 H11B 0.9600
C11 H11C 0.9600

loop_
_geom_hbond_atom_site_label_D
_geom_hbond_atom_site_label_H
_geom_hbond_atom_site_label_A
_geom_hbond_site_symmetry_A
_geom_hbond_distance_DH
_geom_hbond_distance_HA
_geom_hbond_distance_DA
_geom_hbond_angle_DHA
_geom_hbond_publ_flag
C2 H2 O1 2_667 0.93 2.59 3.369(4) 141 yes
C11 H11A Cg 2_675 0.96 2.82 3.6048 140 yes

loop_
_geom_torsion_atom_site_label_1
_geom_torsion_atom_site_label_2
_geom_torsion_atom_site_label_3
_geom_torsion_atom_site_label_4
_geom_torsion
C6 C1 C2 C3 -0.4(4)
C7 C1 C2 C3 178.0(3)
C1 C2 C3 C4 -0.7(4)
C1 C2 C3 C8 179.2(2)
C2 C3 C4 C5 1.2(4)
C8 C3 C4 C5 -178.7(3)
C3 C4 C5 C6 -0.5(5)
C4 C5 C6 C1 -0.7(5)
C2 C1 C6 C5 1.2(4)
C7 C1 C6 C5 -177.2(3)
C6 C1 C7 Br1 -96.3(3)
C2 C1 C7 Br1 85.3(3)
C2 C3 C8 C9 177.1(3)
C4 C3 C8 C9 -3.0(5)
C3 C8 C9 C10 178.7(3)
C8 C9 C10 O1 -5.4(5)
C8 C9 C10 O2 174.9(3)
O1 C10 O2 C11 0.6(5)
C9 C10 O2 C11 -179.7(3)

loop_
_cod_related_entry_id
_cod_related_entry_database
_cod_related_entry_code
1 ChemSpider 30655216
